data_7247823
loop_
_publ_author_name
'Zhang, Menglei'
'Li, Zhongkui'
'Zhu, Yanhong'
'Yan, Li'
'Zhong, Xue'
'Zhang, Yijie'
'Li, Ziyao'
'Bai, Yixiang'
'Li, Hui'

_publ_section_title
;
 Mimic uracil--uracil base pairing: self-assembly and single crystal
 structure
;
_journal_issue 3
_journal_name_full CrystEngComm
_journal_page_first 261
_journal_page_last 267
_journal_paper_doi 10.1039/D3CE01056B
_journal_volume 26
_journal_year 2024
_chemical_absolute_configuration ad
_chemical_formula_moiety 'C30 H36 Co N8 O18 P2, 4(H2 O), Co H12 O6, 3(O), C3 H7 N O'
_chemical_formula_sum 'C33 H63 Co2 N9 O32 P2'
_chemical_formula_weight 1277.72
_space_group_crystal_system triclinic
_space_group_IT_number 1
_space_group_name_Hall 'P 1'
_space_group_name_H-M_alt 'P 1'
_atom_sites_solution_hydrogens mixed
_atom_sites_solution_primary dual
_audit_creation_date 2023-06-27
_audit_creation_method
;
Olex2 1.5
(compiled 2023.03.06 svn.rbb2c1857 for OlexSys, GUI svn.r6748)
;
_audit_update_record
;
2023-08-16 deposited with the CCDC.	2023-12-01 downloaded from the CCDC.
;
_cell_angle_alpha 68.453(3)
_cell_angle_beta 89.860(3)
_cell_angle_gamma 80.963(3)
_cell_formula_units_Z 1
_cell_length_a 6.7824(6)
_cell_length_b 13.8721(12)
_cell_length_c 15.7504(14)
_cell_measurement_reflns_used 4891
_cell_measurement_temperature 296.15
_cell_measurement_theta_max 30.203
_cell_measurement_theta_min 2.482
_cell_volume 1358.8(2)
_computing_cell_refinement 'SAINT v8.34A (Bruker, 2013)'
_computing_data_reduction 'SAINT v8.34A (Bruker, 2013)'
_computing_molecular_graphics 'Olex2 1.5 (Dolomanov et al., 2009)'
_computing_publication_material 'Olex2 1.5 (Dolomanov et al., 2009)'
_computing_structure_refinement 'SHELXL 2018/3 (Sheldrick, 2015)'
_computing_structure_solution 'SHELXT 2014/4 (Sheldrick, 2014)'
_diffrn_ambient_temperature 296.15
_diffrn_measured_fraction_theta_full 0.992
_diffrn_measured_fraction_theta_max 0.959
_diffrn_measurement_device_type 'Bruker APEX-II CCD'
_diffrn_measurement_method '\f and \w scans'
_diffrn_radiation_type MoK\a
_diffrn_radiation_wavelength 0.71073
_diffrn_reflns_av_R_equivalents 0.0250
_diffrn_reflns_av_unetI/netI 0.1018
_diffrn_reflns_Laue_measured_fraction_full 0.992
_diffrn_reflns_Laue_measured_fraction_max 0.959
_diffrn_reflns_limit_h_max 9
_diffrn_reflns_limit_h_min -9
_diffrn_reflns_limit_k_max 19
_diffrn_reflns_limit_k_min -19
_diffrn_reflns_limit_l_max 22
_diffrn_reflns_limit_l_min -21
_diffrn_reflns_number 18386
_diffrn_reflns_point_group_measured_fraction_full 0.980
_diffrn_reflns_point_group_measured_fraction_max 0.898
_diffrn_reflns_theta_full 25.242
_diffrn_reflns_theta_max 30.359
_diffrn_reflns_theta_min 1.601
_diffrn_source_current 30.0
_diffrn_source_power 1.35
_diffrn_source_voltage 45.0
_diffrn_standards_number 0
_exptl_absorpt_coefficient_mu 0.771
_exptl_absorpt_correction_T_max 0.7460
_exptl_absorpt_correction_T_min 0.5626
_exptl_absorpt_correction_type multi-scan
_exptl_absorpt_process_details
;
SADABS-2014/5 (Bruker,2014/5) was used for absorption correction.
wR2(int) was 0.0743 before and 0.0524 after correction.
The Ratio of minimum to maximum transmission is 0.7542.
The \l/2 correction factor is 0.00150.
;
_exptl_crystal_colour pink
_exptl_crystal_colour_primary pink
_exptl_crystal_density_diffrn 1.561
_exptl_crystal_description block
_exptl_crystal_F_000 664
_exptl_crystal_size_max 0.24
_exptl_crystal_size_mid 0.12
_exptl_crystal_size_min 0.12
_refine_diff_density_max 1.457
_refine_diff_density_min -0.578
_refine_diff_density_rms 0.113
_refine_ls_abs_structure_details
;
 Refined as an inversion twin.
;
_refine_ls_abs_structure_Flack 0.03(2)
_refine_ls_extinction_method none
_refine_ls_goodness_of_fit_ref 1.018
_refine_ls_hydrogen_treatment constr
_refine_ls_matrix_type full
_refine_ls_number_parameters 732
_refine_ls_number_reflns 14757
_refine_ls_number_restraints 35
_refine_ls_restrained_S_all 1.031
_refine_ls_R_factor_all 0.1054
_refine_ls_R_factor_gt 0.0644
_refine_ls_shift/su_max 0.001
_refine_ls_shift/su_mean 0.000
_refine_ls_structure_factor_coef Fsqd
_refine_ls_weighting_details 'w=1/[\s^2^(Fo^2^)+(0.0807P)^2^+1.1318P] where P=(Fo^2^+2Fc^2^)/3'
_refine_ls_weighting_scheme calc
_refine_ls_wR_factor_gt 0.1550
_refine_ls_wR_factor_ref 0.1780
_reflns_Friedel_coverage 0.872
_reflns_Friedel_fraction_full 0.969
_reflns_Friedel_fraction_max 0.837
_reflns_number_gt 10276
_reflns_number_total 14757
_reflns_threshold_expression 'I > 2\s(I)'
_cod_data_source_file d3ce01056b2.cif
_cod_data_source_block 1_a_CCDC1
_cod_depositor_comments 'Adding full bibliography for 7247822--7247826.cif.'
_cod_database_code 7247823
_shelx_shelxl_version_number 2018/3
_shelx_space_group_comment
;
The symmetry employed for this shelxl refinement is uniquely defined
by the following loop, which should always be used as a source of
symmetry information in preference to the above space-group names.
They are only intended as comments.
;
_shelx_estimated_absorpt_t_max 0.913
_shelx_estimated_absorpt_t_min 0.837
_olex2_refinement_description
;
1. Twinned data refinement
 Scales: 0.97(2)
 0.03(2)
2. Fixed Uiso
 At 1.2 times of:
  All C(H) groups, All C(H,H) groups, All N(H) groups
 At 1.5 times of:
  All C(H,H,H) groups, All O(H) groups, All O(H,H) groups
3. Restrained distances
 H3B-O13
 2 with sigma of 0.02
 H1B-O1
 0.86 with sigma of 0.02
 H3A_$1-O5
 1.8 with sigma of 0.02
 H3A-H28A
 2.12 with sigma of 0.02
 O3_$1-H3A_$1
 0.86 with sigma of 0.02
 O1-H1A
 0.86 with sigma of 0.02
 O3_$1-H3B_$1
 0.86 with sigma of 0.02
 H3A_$1-H1B
 2.12 with sigma of 0.02
 O5-H1B
 1.8 with sigma of 0.02
 O5-H28A_$1
 2.077 with sigma of 0.02
 O32-H19B
 1.95 with sigma of 0.02
 H1A-O13_$1
 1.6 with sigma of 0.02
 Co2-H21A \\sim Co2-H21B
 with sigma of 0.02
 Co2-H24A \\sim Co2-H24B
 with sigma of 0.02
4. Uiso/Uaniso restraints and constraints
Uanis(C31) \\sim Ueq, Uanis(C32) \\sim Ueq: with sigma of 0.01 and sigma for
terminal atoms of 0.02
Uanis(O31) \\sim Ueq: with sigma of 0.01 and sigma for terminal atoms of 0.02
5.a Free rotating group:
 O28(H28A,H28B), O21(H21A,H21B), O24(H24A,H24B), O25(H25C,H25D), O26(H26A,
 H26B), O27(H27A,H27B)
5.b Rotating group:
 O1(H1A,H1B), O3(H3A,H3B), O19(H19A,H19B), O20(H20A,H20B), O22(H22C,H22D),
 O23(H23A,H23B)
5.c Ternary CH refined with riding coordinates:
 C14(H14), C15(H15A), C17(H17), C23(H23), C24(H24), C26(H26)
5.d Secondary CH2 refined with riding coordinates:
 C13(H13A,H13B), C16(H16A,H16B), C22(H22A,H22B), C25(H25A,H25B)
5.e Aromatic/amide H refined with riding coordinates:
 N6(H6), N8(H8A), C1(H1), C2(H2), C4(H4), C5(H5), C6(H6A), C7(H7), C8(H8B),
 C10(H10), C11(H11), C12(H12), C20(H20), C21(H21), C27(H27), C28(H28), C33(H33)
5.f Idealised Me refined as rotating group:
 C31(H31A,H31B,H31C), C32(H32A,H32B,H32C)
5.g Idealised tetrahedral OH refined as rotating group:
 O8(H8), O15(H15)
;
_olex2_submission_special_instructions 'No special instructions were received'

loop_
_space_group_symop_operation_xyz
'x, y, z'

loop_
_atom_site_label
_atom_site_type_symbol
_atom_site_fract_x
_atom_site_fract_y
_atom_site_fract_z
_atom_site_U_iso_or_equiv
_atom_site_adp_type
_atom_site_occupancy
_atom_site_site_symmetry_order
_atom_site_calc_flag
_atom_site_refinement_flags_posn
_atom_site_refinement_flags_adp
_atom_site_refinement_flags_occupancy
_atom_site_disorder_assembly
_atom_site_disorder_group
Co1 Co 0.68676(15) 0.46542(9) 0.31029(7) 0.0157(2) Uani 1 1 d . . . . .
P1 P 1.0306(3) 0.24490(15) 0.37745(13) 0.0164(4) Uani 1 1 d . . . . .
P2 P 0.3464(3) 0.68900(15) 0.23891(13) 0.0161(4) Uani 1 1 d . . . . .
O1 O 0.4089(9) 0.4223(5) 0.3554(5) 0.0262(14) Uani 1 1 d D . . . .
H1A H 0.375993 0.378719 0.332213 0.039 Uiso 1 1 d DR U . . .
H1B H 0.313357 0.476152 0.334096 0.039 Uiso 1 1 d DR U . . .
O2 O 0.5558(9) 0.6257(4) 0.2495(4) 0.0204(13) Uani 1 1 d . . . . .
O3 O 0.9625(9) 0.5080(5) 0.2571(4) 0.0247(14) Uani 1 1 d . . . . .
H3A H 1.006677 0.546797 0.282975 0.037 Uiso 1 1 d DR U . . .
H3B H 1.055174 0.452718 0.272393 0.037 Uiso 1 1 d DR U . . .
O4 O 0.8315(10) 0.3139(5) 0.3734(4) 0.0215(13) Uani 1 1 d . . . . .
O5 O 0.1985(8) 0.6246(4) 0.2944(4) 0.0214(12) Uani 1 1 d D . . . .
O6 O 0.3454(9) 0.7904(5) 0.2540(4) 0.0263(13) Uani 1 1 d . . . . .
O7 O 0.2607(9) 0.7206(5) 0.1341(4) 0.0224(12) Uani 1 1 d . . . . .
O8 O -0.0189(11) 0.9223(6) -0.1316(4) 0.0438(17) Uani 1 1 d . . . . .
H8 H -0.140070 0.942679 -0.139846 0.066 Uiso 1 1 calc R U . . .
O9 O 0.2894(10) 0.7194(5) -0.0474(4) 0.0292(14) Uani 1 1 d . . . . .
O10 O 0.1088(12) 0.5814(5) -0.1780(4) 0.0394(18) Uani 1 1 d . . . . .
O11 O 0.2293(14) 0.2642(5) 0.0548(5) 0.048(2) Uani 1 1 d . . . . .
O12 O 1.0133(9) 0.1414(5) 0.3676(4) 0.0253(13) Uani 1 1 d . . . . .
O13 O 1.1807(9) 0.3021(4) 0.3124(4) 0.0203(11) Uani 1 1 d D . . . .
O14 O 1.1236(9) 0.2167(5) 0.4805(4) 0.0270(14) Uani 1 1 d . . . . .
O15 O 1.2708(11) -0.0008(5) 0.7526(4) 0.0412(17) Uani 1 1 d . . . . .
H15 H 1.180773 -0.023038 0.785122 0.062 Uiso 1 1 calc R U . . .
O16 O 1.4047(10) 0.2021(5) 0.6331(4) 0.0309(14) Uani 1 1 d . . . . .
O17 O 1.1928(13) 0.3407(5) 0.8007(4) 0.0424(19) Uani 1 1 d . . . . .
O18 O 1.1458(14) 0.6587(6) 0.5708(5) 0.049(2) Uani 1 1 d . . . . .
O28 O 0.8247(10) 0.7604(5) 0.2443(6) 0.0447(18) Uani 1 1 d G . . . .
H28A H 0.905849 0.703686 0.271970 0.067 Uiso 1 1 d DG U . . .
H28B H 0.728613 0.740801 0.223799 0.067 Uiso 1 1 d G U . . .
N1 N 0.7000(10) 0.4891(6) 0.4415(5) 0.0197(14) Uani 1 1 d . . . . .
N2 N 0.6595(11) 0.4421(5) 1.1810(4) 0.0199(14) Uani 1 1 d . . . . .
N3 N 0.6596(13) 0.4726(6) 0.8516(5) 0.0329(18) Uani 1 1 d . . . . .
N4 N 0.6679(14) 0.4401(7) 0.7760(5) 0.0354(19) Uani 1 1 d . . . . .
N5 N 0.1240(12) 0.5803(6) -0.0329(4) 0.0250(15) Uani 1 1 d . . . . .
N6 N 0.1650(13) 0.4235(6) -0.0593(5) 0.0293(17) Uani 1 1 d . . . . .
H6 H 0.168259 0.392366 -0.097669 0.035 Uiso 1 1 calc R U . . .
N7 N 1.2124(13) 0.3452(6) 0.6548(5) 0.0311(18) Uani 1 1 d . . . . .
N8 N 1.1661(13) 0.4987(6) 0.6828(5) 0.0302(17) Uani 1 1 d . . . . .
H8A H 1.150682 0.529242 0.721552 0.036 Uiso 1 1 calc R U . . .
C1 C 0.7031(12) 0.4025(7) 0.5183(5) 0.0215(16) Uani 1 1 d . . . . .
H1 H 0.713423 0.337308 0.513090 0.026 Uiso 1 1 calc R U . . .
C2 C 0.6916(13) 0.4076(7) 0.6041(6) 0.0238(18) Uani 1 1 d . . . . .
H2 H 0.691410 0.346818 0.655452 0.029 Uiso 1 1 calc R U . . .
C3 C 0.6801(14) 0.5042(7) 0.6132(6) 0.0258(18) Uani 1 1 d . . . . .
C4 C 0.6760(16) 0.5921(7) 0.5340(6) 0.031(2) Uani 1 1 d . . . . .
H4 H 0.666363 0.658230 0.537328 0.037 Uiso 1 1 calc R U . . .
C5 C 0.6864(15) 0.5817(7) 0.4498(6) 0.031(2) Uani 1 1 d . . . . .
H5 H 0.683688 0.641605 0.397334 0.037 Uiso 1 1 calc R U . . .
C6 C 0.6702(16) 0.5166(8) 0.7021(6) 0.034(2) Uani 1 1 d . . . . .
H6A H 0.665494 0.583348 0.703662 0.040 Uiso 1 1 calc R U . . .
C7 C 0.6877(14) 0.3452(7) 1.1776(6) 0.0244(18) Uani 1 1 d . . . . .
H7 H 0.703076 0.287429 1.232467 0.029 Uiso 1 1 calc R U . . .
C8 C 0.6950(15) 0.3273(7) 1.0970(6) 0.029(2) Uani 1 1 d . . . . .
H8B H 0.713804 0.259197 1.097602 0.035 Uiso 1 1 calc R U . . .
C9 C 0.6734(14) 0.4143(7) 1.0141(6) 0.0258(18) Uani 1 1 d . . . . .
C10 C 0.6444(13) 0.5141(7) 1.0180(6) 0.0239(18) Uani 1 1 d . . . . .
H10 H 0.628611 0.573673 0.964483 0.029 Uiso 1 1 calc R U . . .
C11 C 0.6393(14) 0.5236(7) 1.1015(6) 0.0257(18) Uani 1 1 d . . . . .
H11 H 0.620515 0.590838 1.102847 0.031 Uiso 1 1 calc R U . . .
C12 C 0.6789(15) 0.3975(8) 0.9273(6) 0.032(2) Uani 1 1 d . . . . .
H12 H 0.697111 0.329137 0.928530 0.038 Uiso 1 1 calc R U . . .
C13 C 0.3531(13) 0.7961(6) 0.0639(5) 0.0245(16) Uani 1 1 d . . . . .
H13A H 0.495016 0.770104 0.065459 0.029 Uiso 1 1 calc R U . . .
H13B H 0.337412 0.861734 0.073907 0.029 Uiso 1 1 calc R U . . .
C14 C 0.2560(13) 0.8140(6) -0.0275(5) 0.0250(17) Uani 1 1 d . . . . .
H14 H 0.316882 0.867594 -0.074454 0.030 Uiso 1 1 calc R U . . .
C15 C 0.0280(14) 0.8503(7) -0.0383(6) 0.0292(18) Uani 1 1 d . . . . .
H15A H -0.018184 0.882878 0.005451 0.035 Uiso 1 1 calc R U . . .
C16 C -0.0544(14) 0.7503(7) -0.0212(6) 0.030(2) Uani 1 1 d . . . . .
H16A H -0.186856 0.764329 -0.050636 0.036 Uiso 1 1 calc R U . . .
H16B H -0.058545 0.710133 0.043655 0.036 Uiso 1 1 calc R U . . .
C17 C 0.1030(13) 0.6939(7) -0.0663(6) 0.0245(18) Uani 1 1 d . . . . .
H17 H 0.072722 0.722528 -0.132605 0.029 Uiso 1 1 calc R U . . .
C18 C 0.1308(14) 0.5326(7) -0.0960(6) 0.0284(19) Uani 1 1 d . . . . .
C19 C 0.1943(14) 0.3594(7) 0.0321(6) 0.0278(19) Uani 1 1 d . . . . .
C20 C 0.1804(14) 0.4165(7) 0.0934(6) 0.0273(19) Uani 1 1 d . . . . .
H20 H 0.193047 0.379788 0.156321 0.033 Uiso 1 1 calc R U . . .
C21 C 0.1498(14) 0.5209(7) 0.0603(6) 0.0268(19) Uani 1 1 d . . . . .
H21 H 0.145495 0.555524 0.100957 0.032 Uiso 1 1 calc R U . . .
C22 C 1.3150(14) 0.1517(8) 0.5064(6) 0.033(2) Uani 1 1 d . . . . .
H22A H 1.417216 0.190463 0.474271 0.039 Uiso 1 1 calc R U . . .
H22B H 1.318116 0.090639 0.489911 0.039 Uiso 1 1 calc R U . . .
C23 C 1.3565(14) 0.1168(7) 0.6092(5) 0.0276(18) Uani 1 1 d . . . . .
H23 H 1.471612 0.059666 0.628092 0.033 Uiso 1 1 calc R U . . .
C24 C 1.1848(14) 0.0791(7) 0.6660(6) 0.0290(19) Uani 1 1 d . . . . .
H24 H 1.096251 0.051730 0.634646 0.035 Uiso 1 1 calc R U . . .
C25 C 1.0803(16) 0.1764(8) 0.6788(7) 0.035(2) Uani 1 1 d . . . . .
H25A H 1.006032 0.159074 0.733579 0.042 Uiso 1 1 calc R U . . .
H25B H 0.990489 0.220599 0.626391 0.042 Uiso 1 1 calc R U . . .
C26 C 1.2573(15) 0.2291(7) 0.6874(5) 0.028(2) Uani 1 1 d . . . . .
H26 H 1.309469 0.200886 0.751335 0.034 Uiso 1 1 calc R U . . .
C27 C 1.2026(15) 0.4040(8) 0.5632(6) 0.029(2) Uani 1 1 d . . . . .
H27 H 1.215533 0.369136 0.522570 0.035 Uiso 1 1 calc R U . . .
C28 C 1.1753(14) 0.5092(8) 0.5289(7) 0.031(2) Uani 1 1 d . . . . .
H28 H 1.165749 0.546267 0.466054 0.038 Uiso 1 1 calc R U . . .
C29 C 1.1611(15) 0.5635(7) 0.5913(6) 0.029(2) Uani 1 1 d . . . . .
C30 C 1.1926(15) 0.3923(7) 0.7173(6) 0.0295(19) Uani 1 1 d . . . . .
Co2 Co 0.56980(15) 1.02056(8) 0.30923(8) 0.0234(2) Uani 1 1 d D . . . .
O19 O 0.6827(10) 1.0555(6) 0.4145(4) 0.0373(16) Uani 1 1 d . . . . .
H19A H 0.775506 1.091725 0.395551 0.056 Uiso 1 1 d R U . . .
H19B H 0.740550 0.999074 0.456261 0.056 Uiso 1 1 d DR U . . .
O20 O 0.3195(10) 0.9821(5) 0.3834(5) 0.0336(15) Uani 1 1 d . . . . .
H20A H 0.322737 0.911986 0.409008 0.050 Uiso 1 1 d R U . . .
H20B H 0.205140 1.002701 0.347482 0.050 Uiso 1 1 d R U . . .
O21 O 0.4043(11) 1.1710(5) 0.2419(4) 0.0324(15) Uani 1 1 d G . . . .
H21A H 0.405145 1.225864 0.253851 0.049 Uiso 1 1 d DG U . . .
H21B H 0.340242 1.193073 0.190222 0.049 Uiso 1 1 d DG U . . .
O22 O 0.8232(10) 1.0755(5) 0.2394(4) 0.0313(14) Uani 1 1 d . . . . .
H22C H 0.911535 1.023166 0.240596 0.047 Uiso 1 1 d R U . . .
H22D H 0.882182 1.105682 0.268480 0.047 Uiso 1 1 d R U . . .
O23 O 0.7191(12) 0.8606(6) 0.3712(5) 0.0409(17) Uani 1 1 d . . . . .
H23A H 0.852438 0.855261 0.384882 0.061 Uiso 1 1 d R U . . .
H23B H 0.723983 0.825042 0.332279 0.061 Uiso 1 1 d R U . . .
O24 O 0.4903(13) 0.9748(6) 0.2030(5) 0.0459(19) Uani 1 1 d G . . . .
H24A H 0.470119 1.016927 0.147560 0.069 Uiso 1 1 d DG U . . .
H24B H 0.408785 0.932247 0.209212 0.069 Uiso 1 1 d DG U . . .
O25 O 0.1455(11) 0.8131(5) 0.4022(5) 0.0366(15) Uani 1 1 d G . . . .
H25C H 0.132067 0.759152 0.448486 0.055 Uiso 1 1 d G U . . .
H25D H 0.148846 0.792202 0.357576 0.055 Uiso 1 1 d G U . . .
O26 O 0.5951(18) 0.0138(9) 0.8561(9) 0.098(4) Uani 1 1 d G . . . .
H26A H 0.614092 0.077152 0.833392 0.147 Uiso 1 1 d G U . . .
H26B H 0.510366 0.009439 0.818488 0.147 Uiso 1 1 d G U . . .
O27 O 1.0014(11) 0.9414(5) 0.1604(5) 0.0401(16) Uani 1 1 d G . . . .
H27A H 0.906849 0.905712 0.170310 0.060 Uiso 1 1 d G U . . .
H27B H 1.098682 0.899940 0.195888 0.060 Uiso 1 1 d G U . . .
O29 O 0.984(3) 0.1237(12) 0.9941(10) 0.149(7) Uani 1 1 d . . . . .
O30 O 0.724(3) 0.1988(9) 0.8428(9) 0.114(5) Uani 1 1 d . . . . .
O31 O 0.460(3) 1.0889(13) 0.0155(9) 0.162(7) Uani 1 1 d . U . . .
O32 O 0.742(2) 0.8970(10) 0.5809(8) 0.105(4) Uani 1 1 d D . . . .
N9 N 0.533(2) 0.8067(8) 0.6783(7) 0.067(3) Uani 1 1 d . . . . .
C31 C 0.329(3) 0.7775(16) 0.6978(15) 0.109(6) Uani 1 1 d . U . . .
H31A H 0.253354 0.795036 0.641148 0.164 Uiso 1 1 calc R U . . .
H31B H 0.261279 0.815399 0.732520 0.164 Uiso 1 1 calc R U . . .
H31C H 0.342112 0.703328 0.732087 0.164 Uiso 1 1 calc R U . . .
C32 C 0.645(3) 0.7865(16) 0.7577(12) 0.110(7) Uani 1 1 d . U . . .
H32A H 0.784129 0.770892 0.748040 0.165 Uiso 1 1 calc R U . . .
H32B H 0.606729 0.727496 0.805798 0.165 Uiso 1 1 calc R U . . .
H32C H 0.621742 0.847091 0.774419 0.165 Uiso 1 1 calc R U . . .
C33 C 0.569(3) 0.8592(11) 0.5981(10) 0.075(4) Uani 1 1 d . . . . .
H33 H 0.475630 0.872214 0.550279 0.090 Uiso 1 1 calc R U . . .

loop_
_atom_site_aniso_label
_atom_site_aniso_U_11
_atom_site_aniso_U_22
_atom_site_aniso_U_33
_atom_site_aniso_U_23
_atom_site_aniso_U_13
_atom_site_aniso_U_12
Co1 0.0176(5) 0.0187(4) 0.0120(4) -0.0074(3) 0.0013(3) -0.0022(3)
P1 0.0199(10) 0.0171(10) 0.0130(9) -0.0067(8) 0.0008(8) -0.0024(8)
P2 0.0188(10) 0.0154(9) 0.0145(9) -0.0062(8) -0.0001(7) -0.0025(8)
O1 0.017(3) 0.028(3) 0.042(4) -0.022(3) 0.008(3) -0.007(3)
O2 0.016(3) 0.016(3) 0.025(3) -0.005(2) 0.000(2) 0.003(2)
O3 0.019(3) 0.027(3) 0.030(3) -0.012(3) -0.001(3) -0.002(3)
O4 0.028(3) 0.021(3) 0.017(3) -0.010(2) 0.002(2) -0.003(3)
O5 0.020(3) 0.019(3) 0.024(3) -0.006(2) 0.004(2) -0.004(2)
O6 0.032(3) 0.023(3) 0.030(3) -0.016(3) 0.004(3) -0.006(3)
O7 0.024(3) 0.025(3) 0.015(3) -0.002(2) -0.005(2) -0.008(2)
O8 0.043(4) 0.037(4) 0.029(3) 0.010(3) -0.011(3) 0.003(3)
O9 0.033(3) 0.030(3) 0.029(3) -0.016(3) 0.003(3) -0.004(3)
O10 0.074(5) 0.033(4) 0.013(3) -0.009(3) 0.003(3) -0.010(3)
O11 0.085(6) 0.027(4) 0.031(4) -0.011(3) -0.003(4) -0.002(4)
O12 0.023(3) 0.021(3) 0.034(3) -0.012(3) 0.007(3) -0.004(2)
O13 0.024(3) 0.022(3) 0.014(3) -0.007(2) 0.003(2) -0.005(2)
O14 0.032(3) 0.030(3) 0.016(3) -0.010(2) 0.001(2) 0.008(3)
O15 0.047(4) 0.033(4) 0.027(3) 0.005(3) -0.004(3) 0.002(3)
O16 0.033(3) 0.032(3) 0.033(3) -0.019(3) 0.002(3) 0.000(3)
O17 0.078(6) 0.033(4) 0.018(3) -0.012(3) 0.005(3) -0.007(4)
O18 0.080(6) 0.030(4) 0.033(4) -0.008(3) 0.003(4) -0.011(4)
O28 0.023(3) 0.032(4) 0.075(5) -0.017(4) 0.003(3) 0.001(3)
N1 0.017(3) 0.027(4) 0.017(3) -0.011(3) -0.002(3) 0.000(3)
N2 0.026(4) 0.021(3) 0.016(3) -0.008(3) 0.004(3) -0.010(3)
N3 0.048(5) 0.038(4) 0.018(4) -0.017(3) 0.005(3) -0.004(4)
N4 0.048(5) 0.049(5) 0.014(3) -0.018(3) 0.005(3) -0.009(4)
N5 0.037(4) 0.027(4) 0.009(3) -0.005(3) 0.000(3) -0.004(3)
N6 0.043(5) 0.029(4) 0.019(4) -0.012(3) 0.004(3) -0.006(3)
N7 0.043(5) 0.029(4) 0.021(4) -0.013(3) 0.000(3) 0.004(3)
N8 0.042(4) 0.030(4) 0.018(4) -0.010(3) 0.002(3) -0.002(3)
C1 0.024(4) 0.025(4) 0.019(4) -0.012(3) 0.001(3) -0.003(3)
C2 0.028(4) 0.024(4) 0.016(4) -0.004(3) 0.000(3) -0.003(3)
C3 0.030(4) 0.032(5) 0.015(4) -0.011(3) -0.003(3) 0.003(4)
C4 0.048(6) 0.029(5) 0.020(4) -0.013(4) 0.000(4) -0.010(4)
C5 0.043(6) 0.028(5) 0.020(4) -0.009(4) -0.001(4) -0.001(4)
C6 0.045(6) 0.037(5) 0.024(5) -0.019(4) -0.002(4) -0.002(4)
C7 0.036(5) 0.020(4) 0.016(4) -0.005(3) -0.004(3) -0.005(4)
C8 0.046(6) 0.021(4) 0.023(4) -0.012(3) -0.001(4) -0.003(4)
C9 0.036(5) 0.029(4) 0.015(4) -0.011(3) 0.002(3) -0.007(4)
C10 0.031(5) 0.024(4) 0.015(4) -0.005(3) 0.003(3) -0.003(3)
C11 0.032(5) 0.023(4) 0.022(4) -0.009(3) -0.004(3) -0.003(4)
C12 0.039(5) 0.040(5) 0.018(4) -0.015(4) 0.003(4) -0.005(4)
C13 0.030(4) 0.020(4) 0.021(4) -0.005(3) -0.002(3) -0.005(3)
C14 0.031(4) 0.024(4) 0.014(3) -0.003(3) 0.001(3) 0.000(3)
C15 0.034(5) 0.024(4) 0.025(4) -0.008(3) 0.000(4) 0.003(4)
C16 0.027(5) 0.034(5) 0.025(4) -0.008(4) 0.001(4) -0.003(4)
C17 0.028(5) 0.025(4) 0.021(4) -0.008(3) -0.002(3) -0.008(4)
C18 0.036(5) 0.029(4) 0.024(4) -0.014(4) 0.002(4) -0.002(4)
C19 0.033(5) 0.028(5) 0.020(4) -0.008(4) -0.001(4) -0.002(4)
C20 0.037(5) 0.031(5) 0.012(4) -0.006(3) 0.004(3) -0.005(4)
C21 0.035(5) 0.029(5) 0.014(4) -0.008(3) -0.004(3) 0.002(4)
C22 0.036(5) 0.038(5) 0.022(4) -0.016(4) -0.004(4) 0.010(4)
C23 0.039(5) 0.024(4) 0.017(4) -0.006(3) -0.003(3) 0.002(4)
C24 0.037(5) 0.022(4) 0.021(4) -0.004(3) -0.004(4) 0.002(4)
C25 0.039(5) 0.032(5) 0.029(5) -0.010(4) 0.008(4) 0.004(4)
C26 0.040(5) 0.031(5) 0.010(4) -0.008(3) -0.003(4) 0.006(4)
C27 0.038(5) 0.034(5) 0.016(4) -0.012(4) 0.002(4) 0.000(4)
C28 0.033(5) 0.033(5) 0.026(5) -0.011(4) 0.000(4) 0.001(4)
C29 0.036(5) 0.026(5) 0.024(5) -0.008(4) 0.002(4) -0.006(4)
C30 0.041(5) 0.029(4) 0.020(4) -0.013(4) -0.001(4) 0.001(4)
Co2 0.0242(6) 0.0206(5) 0.0265(6) -0.0100(4) 0.0026(4) -0.0036(4)
O19 0.038(4) 0.045(4) 0.031(3) -0.009(3) 0.006(3) -0.023(3)
O20 0.028(3) 0.030(3) 0.048(4) -0.018(3) 0.010(3) -0.011(3)
O21 0.044(4) 0.019(3) 0.029(3) -0.007(3) 0.006(3) 0.004(3)
O22 0.025(3) 0.034(3) 0.041(4) -0.021(3) 0.005(3) -0.008(3)
O23 0.044(4) 0.037(4) 0.042(4) -0.015(3) -0.001(3) -0.008(3)
O24 0.070(6) 0.040(4) 0.036(4) -0.018(3) -0.001(4) -0.023(4)
O25 0.049(4) 0.030(3) 0.031(3) -0.010(3) 0.013(3) -0.006(3)
O26 0.061(7) 0.087(8) 0.117(10) -0.010(7) -0.045(7) 0.000(6)
O27 0.036(4) 0.033(4) 0.048(4) -0.013(3) 0.006(3) 0.000(3)
O29 0.23(2) 0.105(10) 0.091(10) -0.008(8) -0.055(11) -0.026(11)
O30 0.177(14) 0.080(8) 0.095(9) -0.047(7) -0.009(9) -0.012(8)
O31 0.27(2) 0.137(13) 0.071(8) -0.028(8) 0.037(11) -0.026(12)
O32 0.125(11) 0.093(9) 0.073(8) 0.003(6) 0.019(7) -0.035(8)
N9 0.121(10) 0.047(6) 0.033(5) -0.012(4) 0.011(6) -0.028(6)
C31 0.108(13) 0.111(13) 0.139(15) -0.067(12) 0.044(12) -0.056(11)
C32 0.148(16) 0.105(13) 0.075(10) -0.044(10) -0.036(11) 0.009(12)
C33 0.110(13) 0.058(8) 0.057(8) -0.021(7) 0.009(9) -0.015(9)

loop_
_atom_type_symbol
_atom_type_description
_atom_type_scat_dispersion_real
_atom_type_scat_dispersion_imag
_atom_type_scat_source
C C 0.0033 0.0016 'International Tables Vol C Tables 4.2.6.8 and 6.1.1.4'
H H 0.0000 0.0000 'International Tables Vol C Tables 4.2.6.8 and 6.1.1.4'
Co Co 0.3494 0.9721 'International Tables Vol C Tables 4.2.6.8 and 6.1.1.4'
N N 0.0061 0.0033 'International Tables Vol C Tables 4.2.6.8 and 6.1.1.4'
O O 0.0106 0.0060 'International Tables Vol C Tables 4.2.6.8 and 6.1.1.4'
P P 0.1023 0.0942 'International Tables Vol C Tables 4.2.6.8 and 6.1.1.4'

loop_
_geom_angle_atom_site_label_1
_geom_angle_atom_site_label_2
_geom_angle_atom_site_label_3
_geom_angle
_geom_angle_site_symmetry_1
_geom_angle_site_symmetry_3
_geom_angle_publ_flag
O1 Co1 O2 91.5(2) . . ?
O1 Co1 O3 176.5(3) . . ?
O1 Co1 N1 82.4(2) . . ?
O1 Co1 N2 95.2(3) . 1_554 ?
O2 Co1 O3 88.3(2) . . ?
O2 Co1 N1 87.2(3) . . ?
O2 Co1 N2 92.1(3) . 1_554 ?
O3 Co1 N1 101.1(3) . . ?
O3 Co1 N2 81.3(2) . 1_554 ?
O4 Co1 O1 91.7(3) . . ?
O4 Co1 O2 175.4(3) . . ?
O4 Co1 O3 88.7(2) . . ?
O4 Co1 N1 90.0(2) . . ?
O4 Co1 N2 90.8(2) . 1_554 ?
N2 Co1 N1 177.5(3) 1_554 . ?
O4 P1 O12 114.1(3) . . ?
O4 P1 O13 113.8(3) . . ?
O4 P1 O14 103.6(3) . . ?
O12 P1 O13 111.3(3) . . ?
O12 P1 O14 107.2(3) . . ?
O13 P1 O14 106.0(3) . . ?
O2 P2 O7 107.8(3) . . ?
O5 P2 O2 112.8(3) . . ?
O5 P2 O6 113.0(3) . . ?
O5 P2 O7 103.1(3) . . ?
O6 P2 O2 112.5(4) . . ?
O6 P2 O7 106.9(3) . . ?
Co1 O1 H1A 110.7 . . ?
Co1 O1 H1B 110.6 . . ?
H1A O1 H1B 103.4 . . ?
P2 O2 Co1 136.0(4) . . ?
Co1 O3 H3A 110.4 . . ?
Co1 O3 H3B 110.3 . . ?
H3A O3 H3B 103.5 . . ?
P1 O4 Co1 141.1(4) . . ?
C13 O7 P2 116.8(5) . . ?
C15 O8 H8 109.5 . . ?
C17 O9 C14 110.1(7) . . ?
C22 O14 P1 117.6(5) . . ?
C24 O15 H15 109.5 . . ?
C26 O16 C23 109.9(7) . . ?
H28A O28 H28B 104.4 . . ?
C1 N1 Co1 116.3(5) . . ?
C5 N1 Co1 125.1(6) . . ?
C5 N1 C1 118.3(7) . . ?
C7 N2 Co1 121.6(5) . 1_556 ?
C11 N2 Co1 120.7(5) . 1_556 ?
C11 N2 C7 117.1(7) . . ?
C12 N3 N4 113.3(8) . . ?
C6 N4 N3 111.2(8) . . ?
C18 N5 C17 118.2(7) . . ?
C18 N5 C21 120.9(7) . . ?
C21 N5 C17 120.7(7) . . ?
C18 N6 H6 116.5 . . ?
C19 N6 H6 116.5 . . ?
C19 N6 C18 127.1(8) . . ?
C27 N7 C26 120.1(7) . . ?
C30 N7 C26 119.1(7) . . ?
C30 N7 C27 120.7(8) . . ?
C29 N8 H8A 116.6 . . ?
C30 N8 H8A 116.6 . . ?
C30 N8 C29 126.7(8) . . ?
N1 C1 H1 118.8 . . ?
N1 C1 C2 122.3(8) . . ?
C2 C1 H1 118.8 . . ?
C1 C2 H2 120.2 . . ?
C1 C2 C3 119.5(8) . . ?
C3 C2 H2 120.2 . . ?
C2 C3 C6 123.2(8) . . ?
C4 C3 C2 117.5(8) . . ?
C4 C3 C6 119.3(8) . . ?
C3 C4 H4 120.0 . . ?
C3 C4 C5 120.1(9) . . ?
C5 C4 H4 120.0 . . ?
N1 C5 C4 122.2(9) . . ?
N1 C5 H5 118.9 . . ?
C4 C5 H5 118.9 . . ?
N4 C6 C3 122.2(9) . . ?
N4 C6 H6A 118.9 . . ?
C3 C6 H6A 118.9 . . ?
N2 C7 H7 118.3 . . ?
N2 C7 C8 123.4(8) . . ?
C8 C7 H7 118.3 . . ?
C7 C8 H8B 120.8 . . ?
C7 C8 C9 118.5(8) . . ?
C9 C8 H8B 120.8 . . ?
C8 C9 C12 119.6(8) . . ?
C10 C9 C8 117.9(7) . . ?
C10 C9 C12 122.5(8) . . ?
C9 C10 H10 120.4 . . ?
C11 C10 C9 119.2(8) . . ?
C11 C10 H10 120.4 . . ?
N2 C11 C10 124.0(8) . . ?
N2 C11 H11 118.0 . . ?
C10 C11 H11 118.0 . . ?
N3 C12 C9 121.9(9) . . ?
N3 C12 H12 119.0 . . ?
C9 C12 H12 119.0 . . ?
O7 C13 H13A 109.9 . . ?
O7 C13 H13B 109.9 . . ?
O7 C13 C14 109.0(7) . . ?
H13A C13 H13B 108.3 . . ?
C14 C13 H13A 109.9 . . ?
C14 C13 H13B 109.9 . . ?
O9 C14 C13 111.2(7) . . ?
O9 C14 H14 108.1 . . ?
O9 C14 C15 105.5(7) . . ?
C13 C14 H14 108.1 . . ?
C13 C14 C15 115.6(7) . . ?
C15 C14 H14 108.1 . . ?
O8 C15 C14 107.0(7) . . ?
O8 C15 H15A 111.7 . . ?
O8 C15 C16 110.8(7) . . ?
C14 C15 H15A 111.7 . . ?
C16 C15 C14 103.7(7) . . ?
C16 C15 H15A 111.7 . . ?
C15 C16 H16A 111.7 . . ?
C15 C16 H16B 111.7 . . ?
C15 C16 C17 100.4(7) . . ?
H16A C16 H16B 109.5 . . ?
C17 C16 H16A 111.7 . . ?
C17 C16 H16B 111.7 . . ?
O9 C17 N5 107.7(7) . . ?
O9 C17 C16 105.3(7) . . ?
O9 C17 H17 109.1 . . ?
N5 C17 C16 116.2(7) . . ?
N5 C17 H17 109.1 . . ?
C16 C17 H17 109.1 . . ?
O10 C18 N5 123.2(8) . . ?
O10 C18 N6 121.7(8) . . ?
N5 C18 N6 115.2(8) . . ?
O11 C19 N6 120.3(8) . . ?
O11 C19 C20 125.9(8) . . ?
N6 C19 C20 113.8(8) . . ?
C19 C20 H20 119.8 . . ?
C21 C20 C19 120.4(8) . . ?
C21 C20 H20 119.8 . . ?
N5 C21 H21 118.7 . . ?
C20 C21 N5 122.6(8) . . ?
C20 C21 H21 118.7 . . ?
O14 C22 H22A 109.8 . . ?
O14 C22 H22B 109.8 . . ?
O14 C22 C23 109.4(7) . . ?
H22A C22 H22B 108.2 . . ?
C23 C22 H22A 109.8 . . ?
C23 C22 H22B 109.8 . . ?
O16 C23 C22 111.1(7) . . ?
O16 C23 H23 108.3 . . ?
O16 C23 C24 105.7(7) . . ?
C22 C23 H23 108.3 . . ?
C24 C23 C22 114.9(8) . . ?
C24 C23 H23 108.3 . . ?
O15 C24 C23 107.1(7) . . ?
O15 C24 H24 111.6 . . ?
O15 C24 C25 111.3(7) . . ?
C23 C24 H24 111.6 . . ?
C25 C24 C23 103.1(7) . . ?
C25 C24 H24 111.6 . . ?
C24 C25 H25A 111.5 . . ?
C24 C25 H25B 111.5 . . ?
C24 C25 C26 101.5(8) . . ?
H25A C25 H25B 109.3 . . ?
C26 C25 H25A 111.5 . . ?
C26 C25 H25B 111.5 . . ?
O16 C26 N7 107.7(7) . . ?
O16 C26 C25 106.2(7) . . ?
O16 C26 H26 109.3 . . ?
N7 C26 C25 114.8(8) . . ?
N7 C26 H26 109.3 . . ?
C25 C26 H26 109.3 . . ?
N7 C27 H27 118.3 . . ?
C28 C27 N7 123.4(8) . . ?
C28 C27 H27 118.3 . . ?
C27 C28 H28 120.7 . . ?
C27 C28 C29 118.6(9) . . ?
C29 C28 H28 120.7 . . ?
O18 C29 N8 119.2(8) . . ?
O18 C29 C28 126.3(9) . . ?
N8 C29 C28 114.5(8) . . ?
O17 C30 N7 122.0(8) . . ?
O17 C30 N8 122.1(8) . . ?
N8 C30 N7 115.9(8) . . ?
O19 Co2 O20 89.1(3) . . ?
O19 Co2 O21 94.8(3) . . ?
O19 Co2 O22 85.3(3) . . ?
O19 Co2 O23 90.5(3) . . ?
O19 Co2 O24 173.0(4) . . ?
O20 Co2 O21 87.4(3) . . ?
O20 Co2 O22 172.8(3) . . ?
O20 Co2 O23 90.4(3) . . ?
O20 Co2 O24 95.6(3) . . ?
O21 Co2 O22 88.5(3) . . ?
O21 Co2 O23 174.2(3) . . ?
O21 Co2 O24 90.5(3) . . ?
O22 Co2 O23 94.2(3) . . ?
O24 Co2 O22 90.3(3) . . ?
O24 Co2 O23 84.3(3) . . ?
Co2 O19 H19A 109.7 . . ?
Co2 O19 H19B 109.6 . . ?
H19A O19 H19B 104.5 . . ?
Co2 O20 H20A 112.2 . . ?
Co2 O20 H20B 112.6 . . ?
H20A O20 H20B 101.2 . . ?
Co2 O21 H21A 128.1 . . ?
Co2 O21 H21B 126.3 . . ?
H21A O21 H21B 104.5 . . ?
Co2 O22 H22C 110.1 . . ?
Co2 O22 H22D 110.0 . . ?
H22C O22 H22D 104.1 . . ?
Co2 O23 H23A 112.9 . . ?
Co2 O23 H23B 112.8 . . ?
H23A O23 H23B 101.0 . . ?
Co2 O24 H24A 123.1 . . ?
Co2 O24 H24B 122.4 . . ?
H24A O24 H24B 104.6 . . ?
H25C O25 H25D 104.5 . . ?
H26A O26 H26B 104.3 . . ?
H27A O27 H27B 104.4 . . ?
C32 N9 C31 111.7(14) . . ?
C33 N9 C31 119.3(15) . . ?
C33 N9 C32 127.9(17) . . ?
N9 C31 H31A 109.5 . . ?
N9 C31 H31B 109.5 . . ?
N9 C31 H31C 109.5 . . ?
H31A C31 H31B 109.5 . . ?
H31A C31 H31C 109.5 . . ?
H31B C31 H31C 109.5 . . ?
N9 C32 H32A 109.5 . . ?
N9 C32 H32B 109.5 . . ?
N9 C32 H32C 109.5 . . ?
H32A C32 H32B 109.5 . . ?
H32A C32 H32C 109.5 . . ?
H32B C32 H32C 109.5 . . ?
O32 C33 H33 120.0 . . ?
N9 C33 O32 120.1(15) . . ?
N9 C33 H33 120.0 . . ?

loop_
_geom_bond_atom_site_label_1
_geom_bond_atom_site_label_2
_geom_bond_distance
_geom_bond_site_symmetry_2
_geom_bond_publ_flag
Co1 O1 2.110(6) . ?
Co1 O2 2.114(6) . ?
Co1 O3 2.127(6) . ?
Co1 O4 2.048(6) . ?
Co1 N1 2.213(7) . ?
Co1 N2 2.188(7) 1_554 ?
P1 O4 1.514(7) . ?
P1 O12 1.522(6) . ?
P1 O13 1.539(6) . ?
P1 O14 1.626(6) . ?
P2 O2 1.522(6) . ?
P2 O5 1.507(6) . ?
P2 O6 1.509(6) . ?
P2 O7 1.626(6) . ?
O1 H1A 0.8674 . ?
O1 H1B 0.8691 . ?
O3 H3A 0.8704 . ?
O3 H3B 0.8685 . ?
O7 C13 1.437(9) . ?
O8 H8 0.8200 . ?
O8 C15 1.444(10) . ?
O9 C14 1.442(10) . ?
O9 C17 1.426(11) . ?
O10 C18 1.215(11) . ?
O11 C19 1.218(11) . ?
O14 C22 1.425(10) . ?
O15 H15 0.8200 . ?
O15 C24 1.455(10) . ?
O16 C23 1.448(10) . ?
O16 C26 1.409(10) . ?
O17 C30 1.244(11) . ?
O18 C29 1.226(11) . ?
O28 H28A 0.8513 . ?
O28 H28B 0.8511 . ?
N1 C1 1.353(11) . ?
N1 C5 1.326(11) . ?
N2 C7 1.349(10) . ?
N2 C11 1.333(11) . ?
N3 N4 1.418(8) . ?
N3 C12 1.253(12) . ?
N4 C6 1.256(12) . ?
N5 C17 1.449(11) . ?
N5 C18 1.379(11) . ?
N5 C21 1.389(10) . ?
N6 H6 0.8600 . ?
N6 C18 1.389(12) . ?
N6 C19 1.381(11) . ?
N7 C26 1.479(12) . ?
N7 C27 1.368(11) . ?
N7 C30 1.363(11) . ?
N8 H8A 0.8600 . ?
N8 C29 1.387(11) . ?
N8 C30 1.355(12) . ?
C1 H1 0.9300 . ?
C1 C2 1.380(11) . ?
C2 H2 0.9300 . ?
C2 C3 1.389(12) . ?
C3 C4 1.384(13) . ?
C3 C6 1.473(12) . ?
C4 H4 0.9300 . ?
C4 C5 1.387(12) . ?
C5 H5 0.9300 . ?
C6 H6A 0.9300 . ?
C7 H7 0.9300 . ?
C7 C8 1.380(11) . ?
C8 H8B 0.9300 . ?
C8 C9 1.404(12) . ?
C9 C10 1.392(12) . ?
C9 C12 1.468(12) . ?
C10 H10 0.9300 . ?
C10 C11 1.369(12) . ?
C11 H11 0.9300 . ?
C12 H12 0.9300 . ?
C13 H13A 0.9700 . ?
C13 H13B 0.9700 . ?
C13 C14 1.502(11) . ?
C14 H14 0.9800 . ?
C14 C15 1.539(12) . ?
C15 H15A 0.9800 . ?
C15 C16 1.509(13) . ?
C16 H16A 0.9700 . ?
C16 H16B 0.9700 . ?
C16 C17 1.549(13) . ?
C17 H17 0.9800 . ?
C19 C20 1.452(12) . ?
C20 H20 0.9300 . ?
C20 C21 1.327(12) . ?
C21 H21 0.9300 . ?
C22 H22A 0.9700 . ?
C22 H22B 0.9700 . ?
C22 C23 1.524(11) . ?
C23 H23 0.9800 . ?
C23 C24 1.507(13) . ?
C24 H24 0.9800 . ?
C24 C25 1.504(12) . ?
C25 H25A 0.9700 . ?
C25 H25B 0.9700 . ?
C25 C26 1.531(15) . ?
C26 H26 0.9800 . ?
C27 H27 0.9300 . ?
C27 C28 1.338(13) . ?
C28 H28 0.9300 . ?
C28 C29 1.437(13) . ?
Co2 O19 2.069(7) . ?
Co2 O20 2.085(6) . ?
Co2 O21 2.093(6) . ?
Co2 O22 2.128(6) . ?
Co2 O23 2.147(7) . ?
Co2 O24 2.095(7) . ?
O19 H19A 0.8521 . ?
O19 H19B 0.8519 . ?
O20 H20A 0.9030 . ?
O20 H20B 0.9044 . ?
O21 H21A 0.8494 . ?
O21 H21B 0.8501 . ?
O22 H22C 0.8604 . ?
O22 H22D 0.8596 . ?
O23 H23A 0.9150 . ?
O23 H23B 0.9158 . ?
O24 H24A 0.8503 . ?
O24 H24B 0.8501 . ?
O25 H25C 0.8486 . ?
O25 H25D 0.8512 . ?
O26 H26A 0.8491 . ?
O26 H26B 0.8508 . ?
O27 H27A 0.8502 . ?
O27 H27B 0.8514 . ?
O32 C33 1.35(2) . ?
N9 C31 1.50(2) . ?
N9 C32 1.378(19) . ?
N9 C33 1.250(16) . ?
C31 H31A 0.9600 . ?
C31 H31B 0.9600 . ?
C31 H31C 0.9600 . ?
C32 H32A 0.9600 . ?
C32 H32B 0.9600 . ?
C32 H32C 0.9600 . ?
C33 H33 0.9300 . ?

loop_
_geom_hbond_atom_site_label_D
_geom_hbond_atom_site_label_H
_geom_hbond_atom_site_label_A
_geom_hbond_distance_DH
_geom_hbond_distance_HA
_geom_hbond_distance_DA
_geom_hbond_angle_DHA
_geom_hbond_site_symmetry_A
_geom_hbond_publ_flag
O1 H1A O13 0.87 1.92 2.697(8) 149.2 1_455 yes
O1 H1B O5 0.87 1.95 2.758(8) 154.6 . yes
O3 H3A O5 0.87 1.86 2.653(8) 149.9 1_655 yes
O3 H3B O13 0.87 1.99 2.820(8) 159.4 . yes
O8 H8 O26 0.82 1.90 2.698(14) 164.9 1_464 yes
O15 H15 O8 0.82 1.93 2.746(10) 176.2 1_646 yes
O28 H28A O5 0.85 2.07 2.831(9) 147.8 1_655 yes
O28 H28B O2 0.85 2.05 2.789(9) 145.1 . yes
N6 H6 O17 0.86 1.98 2.829(10) 170.8 1_454 yes
N8 H8A O10 0.86 1.97 2.825(9) 172.5 1_656 yes
O19 H19A O12 0.85 1.84 2.679(9) 167.0 1_565 yes
O19 H19B O32 0.85 1.95 2.713(13) 148.0 . yes
O20 H20A O25 0.90 1.99 2.710(9) 135.3 . yes
O21 H21A O13 0.85 2.12 2.730(8) 128.4 1_465 yes
O22 H22C O27 0.86 2.02 2.731(10) 139.2 . yes
O22 H22D O12 0.86 2.05 2.883(9) 164.3 1_565 yes
O23 H23A O25 0.92 1.97 2.865(11) 164.8 1_655 yes
O23 H23B O28 0.92 1.98 2.857(11) 160.9 . yes
O24 H24A O31 0.85 1.95 2.782(16) 167.6 . yes
O24 H24B O6 0.85 1.95 2.725(9) 151.3 . yes
O25 H25C O18 0.85 1.91 2.732(10) 162.4 1_455 yes
O25 H25D O6 0.85 2.11 2.788(9) 136.4 . yes
O26 H26A O30 0.85 2.00 2.773(17) 151.2 . yes
O26 H26B O15 0.85 1.98 2.817(13) 167.1 1_455 yes
O27 H27A O28 0.85 2.09 2.826(10) 145.0 . yes
O27 H27B O6 0.85 2.03 2.867(9) 166.0 1_655 yes

loop_
_geom_torsion_atom_site_label_1
_geom_torsion_atom_site_label_2
_geom_torsion_atom_site_label_3
_geom_torsion_atom_site_label_4
_geom_torsion
_geom_torsion_site_symmetry_1
_geom_torsion_site_symmetry_2
_geom_torsion_site_symmetry_3
_geom_torsion_site_symmetry_4
_geom_torsion_publ_flag
Co1 N1 C1 C2 -173.5(6) . . . . ?
Co1 N1 C5 C4 173.5(7) . . . . ?
Co1 N2 C7 C8 -172.2(7) 1_556 . . . ?
Co1 N2 C11 C10 172.2(7) 1_556 . . . ?
P1 O14 C22 C23 -168.8(6) . . . . ?
P2 O7 C13 C14 179.4(5) . . . . ?
O2 P2 O7 C13 -69.4(6) . . . . ?
O4 P1 O14 C22 -179.7(6) . . . . ?
O5 P2 O2 Co1 9.0(7) . . . . ?
O5 P2 O7 C13 171.1(6) . . . . ?
O6 P2 O2 Co1 138.3(5) . . . . ?
O6 P2 O7 C13 51.7(6) . . . . ?
O7 P2 O2 Co1 -104.1(5) . . . . ?
O7 C13 C14 O9 -63.7(9) . . . . ?
O7 C13 C14 C15 56.6(9) . . . . ?
O8 C15 C16 C17 77.9(8) . . . . ?
O9 C14 C15 O8 -92.0(8) . . . . ?
O9 C14 C15 C16 25.1(8) . . . . ?
O11 C19 C20 C21 177.1(10) . . . . ?
O12 P1 O4 Co1 -131.0(6) . . . . ?
O12 P1 O14 C22 59.3(7) . . . . ?
O13 P1 O4 Co1 -1.9(7) . . . . ?
O13 P1 O14 C22 -59.7(7) . . . . ?
O14 P1 O4 Co1 112.8(6) . . . . ?
O14 C22 C23 O16 -74.5(10) . . . . ?
O14 C22 C23 C24 45.4(10) . . . . ?
O15 C24 C25 C26 78.3(9) . . . . ?
O16 C23 C24 O15 -88.4(8) . . . . ?
O16 C23 C24 C25 29.1(9) . . . . ?
N1 C1 C2 C3 -1.3(13) . . . . ?
N2 C7 C8 C9 0.5(15) . . . . ?
N3 N4 C6 C3 179.5(9) . . . . ?
N4 N3 C12 C9 -179.6(9) . . . . ?
N6 C19 C20 C21 -2.4(13) . . . . ?
N7 C27 C28 C29 1.8(15) . . . . ?
C1 N1 C5 C4 0.2(14) . . . . ?
C1 C2 C3 C4 1.5(13) . . . . ?
C1 C2 C3 C6 -179.1(9) . . . . ?
C2 C3 C4 C5 -1.0(15) . . . . ?
C2 C3 C6 N4 -1.3(16) . . . . ?
C3 C4 C5 N1 0.1(16) . . . . ?
C4 C3 C6 N4 178.0(10) . . . . ?
C5 N1 C1 C2 0.4(13) . . . . ?
C6 C3 C4 C5 179.6(9) . . . . ?
C7 N2 C11 C10 0.4(13) . . . . ?
C7 C8 C9 C10 -0.4(14) . . . . ?
C7 C8 C9 C12 -179.5(9) . . . . ?
C8 C9 C10 C11 0.4(14) . . . . ?
C8 C9 C12 N3 179.8(10) . . . . ?
C9 C10 C11 N2 -0.4(14) . . . . ?
C10 C9 C12 N3 0.8(15) . . . . ?
C11 N2 C7 C8 -0.4(13) . . . . ?
C12 N3 N4 C6 -172.7(10) . . . . ?
C12 C9 C10 C11 179.4(9) . . . . ?
C13 C14 C15 O8 144.6(7) . . . . ?
C13 C14 C15 C16 -98.2(8) . . . . ?
C14 O9 C17 N5 -146.5(6) . . . . ?
C14 O9 C17 C16 -21.9(9) . . . . ?
C14 C15 C16 C17 -36.5(8) . . . . ?
C15 C16 C17 O9 36.4(8) . . . . ?
C15 C16 C17 N5 155.5(7) . . . . ?
C17 O9 C14 C13 124.4(7) . . . . ?
C17 O9 C14 C15 -1.7(8) . . . . ?
C17 N5 C18 O10 -4.3(14) . . . . ?
C17 N5 C18 N6 175.7(8) . . . . ?
C17 N5 C21 C20 -176.3(9) . . . . ?
C18 N5 C17 O9 -108.5(9) . . . . ?
C18 N5 C17 C16 133.7(8) . . . . ?
C18 N5 C21 C20 -0.5(14) . . . . ?
C18 N6 C19 O11 -177.6(10) . . . . ?
C18 N6 C19 C20 1.9(14) . . . . ?
C19 N6 C18 O10 179.3(10) . . . . ?
C19 N6 C18 N5 -0.7(14) . . . . ?
C19 C20 C21 N5 1.9(15) . . . . ?
C21 N5 C17 O9 67.3(10) . . . . ?
C21 N5 C17 C16 -50.4(11) . . . . ?
C21 N5 C18 O10 179.9(9) . . . . ?
C21 N5 C18 N6 -0.1(13) . . . . ?
C22 C23 C24 O15 148.7(7) . . . . ?
C22 C23 C24 C25 -93.7(9) . . . . ?
C23 O16 C26 N7 -137.5(7) . . . . ?
C23 O16 C26 C25 -14.0(9) . . . . ?
C23 C24 C25 C26 -36.2(9) . . . . ?
C24 C25 C26 O16 31.6(9) . . . . ?
C24 C25 C26 N7 150.4(7) . . . . ?
C26 O16 C23 C22 115.9(8) . . . . ?
C26 O16 C23 C24 -9.4(9) . . . . ?
C26 N7 C27 C28 -175.6(9) . . . . ?
C26 N7 C30 O17 -6.7(15) . . . . ?
C26 N7 C30 N8 175.4(8) . . . . ?
C27 N7 C26 O16 39.5(11) . . . . ?
C27 N7 C26 C25 -78.6(11) . . . . ?
C27 N7 C30 O17 177.0(10) . . . . ?
C27 N7 C30 N8 -0.9(14) . . . . ?
C27 C28 C29 O18 176.3(10) . . . . ?
C27 C28 C29 N8 -3.6(14) . . . . ?
C29 N8 C30 O17 -179.3(10) . . . . ?
C29 N8 C30 N7 -1.4(15) . . . . ?
C30 N7 C26 O16 -136.8(9) . . . . ?
C30 N7 C26 C25 105.2(10) . . . . ?
C30 N7 C27 C28 0.6(15) . . . . ?
C30 N8 C29 O18 -176.3(10) . . . . ?
C30 N8 C29 C28 3.6(15) . . . . ?
C31 N9 C33 O32 172.0(14) . . . . ?
C32 N9 C33 O32 5(2) . . . . ?

loop_
_twin_individual_id
_twin_individual_mass_fraction_refined
1 0.97(2)
2 0.03(2)
